data_1502370
loop_
_publ_author_name
'Presset, Marc'
'Mohanan, Kishor'
'Hamann, Marie'
'Coquerel, Yoann'
'Rodriguez, Jean'

_publ_section_title
;
 1,3-Dipolar cycloaddition of hydrazones with \a-oxo-ketenes: a
 three-component stereoselective entry to pyrazolidinones and an original
 class of spirooxindoles.
;
_journal_issue 15
_journal_name_full 'Organic letters'
_journal_page_first 4124
_journal_page_last 4127
_journal_paper_doi 10.1021/ol2016669
_journal_volume 13
_journal_year 2011
_chemical_compound_source 'synthesis as described'
_chemical_formula_moiety 'C24 H25 N3 O3'
_chemical_formula_sum 'C24 H25 N3 O3'
_chemical_formula_weight 403.47
_chemical_name_systematic
;
 ?
;
_space_group_IT_number 14
_symmetry_cell_setting monoclinic
_symmetry_Int_Tables_number 14
_symmetry_space_group_name_Hall '-P 2yn'
_symmetry_space_group_name_H-M 'P 1 21/n 1'
_atom_sites_solution_hydrogens geom
_atom_sites_solution_primary direct
_atom_sites_solution_secondary difmap
_audit_conform_dict_location ftp://ftp.iucr.org/pub/cif_core.dic
_audit_conform_dict_name cif_core.dic
_audit_conform_dict_version 2.4
_audit_creation_date 2010-09-17T09:02:34-00:00
_audit_creation_method 'WinGX routine CIF_UPDATE'
_cell_angle_alpha 90
_cell_angle_beta 91.659(1)
_cell_angle_gamma 90
_cell_formula_units_Z 4
_cell_length_a 13.4677(2)
_cell_length_b 11.5567(2)
_cell_length_c 13.5880(3)
_cell_measurement_reflns_used 19994
_cell_measurement_temperature 293(2)
_cell_measurement_theta_max 28.23
_cell_measurement_theta_min 3
_cell_measurement_wavelength 0.71073
_cell_volume 2113.98(7)
_computing_molecular_graphics 'Ortep-3 for Windows (Farrugia, 1997)'
_computing_publication_material 'WinGX publication routines (Farrugia, 1999)'
_computing_structure_refinement 'SHELXL-97 (Sheldrick, 1997)'
_computing_structure_solution 'SHELXS-97 (Sheldrick, 1990)'
_diffrn_ambient_temperature 293(2)
_diffrn_measured_fraction_theta_full 0.957
_diffrn_measured_fraction_theta_max 0.957
_diffrn_measurement_device_type KappaCCD
_diffrn_measurement_method 'Omega + Phi scan'
_diffrn_radiation_monochromator graphite
_diffrn_radiation_probe x-ray
_diffrn_radiation_type MoK\a
_diffrn_radiation_wavelength 0.71073
_diffrn_reflns_av_R_equivalents 0.063
_diffrn_reflns_av_unetI/netI 0.0454
_diffrn_reflns_limit_h_max 17
_diffrn_reflns_limit_h_min 0
_diffrn_reflns_limit_k_max 15
_diffrn_reflns_limit_k_min 0
_diffrn_reflns_limit_l_max 18
_diffrn_reflns_limit_l_min -18
_diffrn_reflns_number 19994
_diffrn_reflns_theta_full 28.23
_diffrn_reflns_theta_max 28.23
_diffrn_reflns_theta_min 3
_diffrn_standards_number none
_exptl_absorpt_coefficient_mu 0.085
_exptl_absorpt_correction_type none
_exptl_crystal_colour colourless
_exptl_crystal_density_diffrn 1.268
_exptl_crystal_density_method 'not measured'
_exptl_crystal_description prism
_exptl_crystal_F_000 856
_exptl_crystal_size_max 0.3
_exptl_crystal_size_mid 0.25
_exptl_crystal_size_min 0.2
_refine_diff_density_max 0.479
_refine_diff_density_min -0.56
_refine_diff_density_rms 0.049
_refine_ls_extinction_method none
_refine_ls_goodness_of_fit_ref 1.036
_refine_ls_hydrogen_treatment constr
_refine_ls_matrix_type full
_refine_ls_number_parameters 298
_refine_ls_number_reflns 4998
_refine_ls_number_restraints 4
_refine_ls_restrained_S_all 1.067
_refine_ls_R_factor_all 0.1149
_refine_ls_R_factor_gt 0.0713
_refine_ls_shift/su_max 0
_refine_ls_shift/su_mean 0
_refine_ls_structure_factor_coef Fsqd
_refine_ls_weighting_details 'calc w=1/[\s^2^(Fo^2^)+(0.0663P)^2^+1.7428P] where P=(Fo^2^+2Fc^2^)/3'
_refine_ls_weighting_scheme calc
_refine_ls_wR_factor_gt 0.1596
_refine_ls_wR_factor_ref 0.188
_reflns_number_gt 3315
_reflns_number_total 4998
_reflns_threshold_expression >2sigma(I)
_cod_data_source_file ol2016669_si_003.cif
_cod_data_source_block khisor1
_cod_original_sg_symbol_H-M 'P 21/n'
_cod_database_code 1502370

loop_
_symmetry_equiv_pos_as_xyz
'x, y, z'
'-x+1/2, y+1/2, -z+1/2'
'-x, -y, -z'
'x-1/2, -y-1/2, z-1/2'

loop_
_atom_site_label
_atom_site_type_symbol
_atom_site_fract_x
_atom_site_fract_y
_atom_site_fract_z
_atom_site_U_iso_or_equiv
_atom_site_adp_type
_atom_site_occupancy
_atom_site_symmetry_multiplicity
_atom_site_calc_flag
_atom_site_refinement_flags
_atom_site_disorder_assembly
_atom_site_disorder_group
C1 C 0.01935(16) 0.3012(2) 0.34022(15) 0.0353(5) Uani 1 1 d . A .
C2 C 0.08795(16) 0.3847(2) 0.29165(15) 0.0354(5) Uani 1 1 d . . .
C3 C 0.12016(18) 0.4939(2) 0.31822(18) 0.0438(6) Uani 1 1 d . . .
H3 H 0.0994 0.528 0.3761 0.053 Uiso 1 1 calc R . .
C4 C 0.1843(2) 0.5519(3) 0.2567(2) 0.0540(7) Uani 1 1 d . . .
H4 H 0.2069 0.6255 0.2737 0.065 Uiso 1 1 calc R . .
C5 C 0.2147(2) 0.5012(3) 0.1711(2) 0.0593(8) Uani 1 1 d . . .
H5 H 0.2567 0.5419 0.1305 0.071 Uiso 1 1 calc R . .
C6 C 0.18424(19) 0.3911(3) 0.14362(19) 0.0523(7) Uani 1 1 d . . .
H6 H 0.2051 0.3573 0.0856 0.063 Uiso 1 1 calc R . .
C7 C 0.12170(16) 0.3335(2) 0.20576(16) 0.0386(5) Uani 1 1 d . . .
C8 C 0.03188(17) 0.1907(2) 0.27811(17) 0.0397(5) Uani 1 1 d . . .
C9 C 0.09767(19) 0.1416(2) 0.11375(18) 0.0498(6) Uani 1 1 d . . .
H9A H 0.0975 0.062 0.1363 0.06 Uiso 1 1 calc R . .
H9B H 0.1612 0.1564 0.0844 0.06 Uiso 1 1 calc R . .
C10 C 0.01562(19) 0.1583(2) 0.03700(18) 0.0443(6) Uani 1 1 d . . .
C11 C 0.0311(2) 0.2193(3) -0.0481(2) 0.0624(8) Uani 1 1 d . . .
H11 H 0.0933 0.2509 -0.0592 0.075 Uiso 1 1 calc R . .
C12 C -0.0454(3) 0.2339(4) -0.1173(3) 0.0797(10) Uani 1 1 d . . .
H12 H -0.0342 0.2747 -0.1749 0.096 Uiso 1 1 calc R . .
C13 C -0.1380(2) 0.1884(3) -0.1011(3) 0.0716(9) Uani 1 1 d . . .
H13 H -0.1895 0.1989 -0.1474 0.086 Uiso 1 1 calc R . .
C14 C -0.1538(2) 0.1279(3) -0.0168(2) 0.0615(8) Uani 1 1 d . . .
H14 H -0.2163 0.0975 -0.0054 0.074 Uiso 1 1 calc R . .
C15 C -0.0773(2) 0.1115(2) 0.0515(2) 0.0531(7) Uani 1 1 d . . .
H15 H -0.0884 0.0684 0.108 0.064 Uiso 1 1 calc R . .
C16 C -0.09439(16) 0.3318(2) 0.33773(16) 0.0366(5) Uani 1 1 d . A .
C17 C -0.1542(2) 0.3064(2) 0.24253(19) 0.0488(6) Uani 1 1 d . A .
H17A H -0.1107 0.2756 0.1932 0.059 Uiso 1 1 calc R . .
H17B H -0.2051 0.2493 0.2549 0.059 Uiso 1 1 calc R . .
C18 C -0.2013(2) 0.4166(3) 0.20601(19) 0.0588(8) Uani 1 1 d D . .
C19 C -0.1497(8) 0.5095(9) 0.2603(9) 0.057(2) Uani 0.5 1 d P A 1
H19A H -0.1946 0.5736 0.2711 0.069 Uiso 0.5 1 calc PR A 1
H19B H -0.094 0.5376 0.2233 0.069 Uiso 0.5 1 calc PR A 1
C23 C -0.2240(7) 0.4279(7) 0.0973(3) 0.079(2) Uani 0.5 1 d PD A 1
H23A H -0.2567 0.359 0.0737 0.118 Uiso 0.5 1 calc PR A 1
H23B H -0.1632 0.4384 0.0632 0.118 Uiso 0.5 1 calc PR A 1
H23C H -0.2665 0.4935 0.0856 0.118 Uiso 0.5 1 calc PR A 1
C24 C -0.3070(3) 0.4053(7) 0.2552(5) 0.075(2) Uani 0.5 1 d PD A 1
H24A H -0.298 0.3991 0.3253 0.112 Uiso 0.5 1 calc PR A 1
H24B H -0.3404 0.3375 0.2303 0.112 Uiso 0.5 1 calc PR A 1
H24C H -0.3463 0.4725 0.2395 0.112 Uiso 0.5 1 calc PR A 1
C20 C -0.11418(18) 0.4601(2) 0.35603(18) 0.0465(6) Uani 1 1 d . . .
C21 C -0.12656(19) 0.2628(3) 0.42808(19) 0.0488(6) Uani 1 1 d . . .
C22 C -0.0422(3) 0.1680(4) 0.5703(2) 0.0869(12) Uani 1 1 d . . .
H22A H -0.1084 0.149 0.5889 0.13 Uiso 1 1 calc R A .
H22B H -0.0084 0.2073 0.6237 0.13 Uiso 1 1 calc R . .
H22C H -0.0069 0.0983 0.5552 0.13 Uiso 1 1 calc R . .
C29 C -0.1904(9) 0.5077(12) 0.2825(10) 0.089(5) Uani 0.5 1 d P A 2
H29A H -0.2531 0.5217 0.3137 0.106 Uiso 0.5 1 calc PR A 2
H29B H -0.1674 0.5795 0.2541 0.106 Uiso 0.5 1 calc PR A 2
C33 C -0.1221(5) 0.4534(7) 0.1272(5) 0.089(2) Uani 0.5 1 d PD A 2
H33A H -0.0576 0.4589 0.1587 0.133 Uiso 0.5 1 calc PR A 2
H33B H -0.1403 0.5272 0.0995 0.133 Uiso 0.5 1 calc PR A 2
H33C H -0.1208 0.3965 0.0758 0.133 Uiso 0.5 1 calc PR A 2
C34 C -0.2955(5) 0.4119(8) 0.1429(6) 0.091(3) Uani 0.5 1 d PD A 2
H34A H -0.3155 0.4891 0.1253 0.137 Uiso 0.5 1 calc PR A 2
H34B H -0.3471 0.3755 0.179 0.137 Uiso 0.5 1 calc PR A 2
H34C H -0.2837 0.3683 0.0843 0.137 Uiso 0.5 1 calc PR A 2
N1 N 0.08591(15) 0.21917(18) 0.19833(14) 0.0410(5) Uani 1 1 d . . .
N2 N 0.04517(14) 0.27775(19) 0.44414(14) 0.0430(5) Uani 1 1 d . . .
H2 H 0.1023 0.2842 0.4735 0.052 Uiso 1 1 calc R A .
N3 N -0.04618(16) 0.2419(2) 0.48512(15) 0.0503(6) Uani 1 1 d . A .
O1 O -0.00294(15) 0.09610(16) 0.29532(14) 0.0565(5) Uani 1 1 d . . .
O2 O -0.21165(14) 0.2334(2) 0.44473(16) 0.0761(7) Uani 1 1 d . A .
O3 O -0.09039(16) 0.5106(2) 0.42972(15) 0.0698(6) Uani 1 1 d . A .

loop_
_atom_site_aniso_label
_atom_site_aniso_U_11
_atom_site_aniso_U_22
_atom_site_aniso_U_33
_atom_site_aniso_U_23
_atom_site_aniso_U_13
_atom_site_aniso_U_12
C1 0.0330(11) 0.0432(13) 0.0296(10) -0.0051(9) 0.0017(9) -0.0006(9)
C2 0.0299(11) 0.0440(13) 0.0324(11) -0.0030(9) 0.0000(9) -0.0012(9)
C3 0.0388(12) 0.0502(15) 0.0422(13) -0.0053(11) -0.0019(10) -0.0044(11)
C4 0.0460(14) 0.0564(17) 0.0591(16) 0.0039(13) -0.0049(12) -0.0119(12)
C5 0.0496(16) 0.073(2) 0.0560(16) 0.0117(15) 0.0078(13) -0.0132(14)
C6 0.0436(14) 0.0739(19) 0.0399(13) 0.0007(13) 0.0107(11) -0.0019(13)
C7 0.0311(11) 0.0503(14) 0.0343(11) -0.0030(10) 0.0015(9) 0.0033(10)
C8 0.0380(12) 0.0426(14) 0.0383(12) -0.0027(10) -0.0009(10) 0.0031(10)
C9 0.0487(14) 0.0572(16) 0.0437(13) -0.0161(12) 0.0028(11) 0.0143(12)
C10 0.0460(13) 0.0455(14) 0.0414(12) -0.0126(11) 0.0006(10) 0.0078(11)
C11 0.0556(17) 0.078(2) 0.0534(16) 0.0038(15) -0.0021(13) -0.0062(15)
C12 0.081(2) 0.095(3) 0.063(2) 0.0219(19) -0.0131(17) -0.013(2)
C13 0.0628(19) 0.079(2) 0.072(2) -0.0028(18) -0.0208(16) -0.0004(17)
C14 0.0544(17) 0.0632(19) 0.0667(19) -0.0184(15) -0.0010(14) -0.0063(14)
C15 0.0586(16) 0.0526(16) 0.0482(14) -0.0131(12) 0.0026(13) -0.0037(13)
C16 0.0317(11) 0.0454(13) 0.0328(11) -0.0039(10) 0.0011(9) -0.0001(9)
C17 0.0501(14) 0.0508(15) 0.0446(13) -0.0085(12) -0.0118(11) 0.0003(12)
C18 0.0633(18) 0.0569(17) 0.0549(16) -0.0121(13) -0.0208(14) 0.0191(14)
C19 0.072(6) 0.038(4) 0.062(5) -0.003(3) -0.007(4) 0.014(4)
C23 0.096(6) 0.083(5) 0.056(4) 0.000(3) -0.024(4) 0.026(4)
C24 0.042(3) 0.103(5) 0.079(4) -0.019(4) -0.012(3) 0.027(3)
C20 0.0413(13) 0.0533(15) 0.0447(13) -0.0147(12) -0.0021(11) 0.0050(11)
C21 0.0382(13) 0.0671(18) 0.0416(13) 0.0049(12) 0.0089(11) 0.0022(12)
C22 0.073(2) 0.130(3) 0.0582(19) 0.047(2) 0.0076(16) 0.003(2)
C29 0.092(9) 0.082(7) 0.090(9) -0.040(6) -0.039(7) 0.053(8)
C33 0.098(6) 0.087(5) 0.080(5) 0.026(4) -0.025(4) 0.000(4)
C34 0.060(4) 0.118(7) 0.093(6) -0.019(5) -0.032(4) 0.022(4)
N1 0.0418(11) 0.0454(12) 0.0359(10) -0.0094(9) 0.0056(8) 0.0050(9)
N2 0.0306(10) 0.0653(14) 0.0331(10) 0.0018(9) -0.0020(8) -0.0007(9)
N3 0.0400(11) 0.0734(16) 0.0377(11) 0.0100(10) 0.0042(9) -0.0001(10)
O1 0.0696(13) 0.0413(11) 0.0589(11) -0.0031(8) 0.0046(10) -0.0060(9)
O2 0.0394(11) 0.115(2) 0.0743(14) 0.0322(13) 0.0134(10) -0.0054(11)
O3 0.0683(13) 0.0779(15) 0.0623(12) -0.0362(11) -0.0111(10) 0.0158(11)

loop_
_atom_type_symbol
_atom_type_description
_atom_type_scat_dispersion_real
_atom_type_scat_dispersion_imag
_atom_type_scat_source
C C 0.0033 0.0016 'International Tables Vol C Tables 4.2.6.8 and 6.1.1.4'
H H 0 0 'International Tables Vol C Tables 4.2.6.8 and 6.1.1.4'
N N 0.0061 0.0033 'International Tables Vol C Tables 4.2.6.8 and 6.1.1.4'
O O 0.0106 0.006 'International Tables Vol C Tables 4.2.6.8 and 6.1.1.4'

loop_
_geom_angle_atom_site_label_1
_geom_angle_atom_site_label_2
_geom_angle_atom_site_label_3
_geom_angle
N2 C1 C2 114.15(18)
N2 C1 C8 110.27(19)
C2 C1 C8 102.30(17)
N2 C1 C16 105.40(16)
C2 C1 C16 117.24(19)
C8 C1 C16 107.24(18)
C3 C2 C7 119.9(2)
C3 C2 C1 131.7(2)
C7 C2 C1 108.3(2)
C2 C3 C4 118.7(2)
C2 C3 H3 120.7
C4 C3 H3 120.7
C5 C4 C3 120.5(3)
C5 C4 H4 119.8
C3 C4 H4 119.8
C4 C5 C6 121.8(3)
C4 C5 H5 119.1
C6 C5 H5 119.1
C7 C6 C5 117.3(2)
C7 C6 H6 121.3
C5 C6 H6 121.3
C6 C7 C2 121.7(2)
C6 C7 N1 128.4(2)
C2 C7 N1 109.8(2)
O1 C8 N1 126.0(2)
O1 C8 C1 126.2(2)
N1 C8 C1 107.7(2)
N1 C9 C10 111.7(2)
N1 C9 H9A 109.3
C10 C9 H9A 109.3
N1 C9 H9B 109.3
C10 C9 H9B 109.3
H9A C9 H9B 107.9
C11 C10 C15 118.7(3)
C11 C10 C9 121.4(3)
C15 C10 C9 119.9(2)
C10 C11 C12 120.4(3)
C10 C11 H11 119.8
C12 C11 H11 119.8
C13 C12 C11 120.3(3)
C13 C12 H12 119.9
C11 C12 H12 119.9
C14 C13 C12 119.6(3)
C14 C13 H13 120.2
C12 C13 H13 120.2
C13 C14 C15 120.3(3)
C13 C14 H14 119.9
C15 C14 H14 119.9
C14 C15 C10 120.8(3)
C14 C15 H15 119.6
C10 C15 H15 119.6
C20 C16 C17 103.49(19)
C20 C16 C21 108.6(2)
C17 C16 C21 114.9(2)
C20 C16 C1 112.91(19)
C17 C16 C1 117.60(19)
C21 C16 C1 99.40(18)
C18 C17 C16 108.9(2)
C18 C17 H17A 109.9
C16 C17 H17A 109.9
C18 C17 H17B 109.9
C16 C17 H17B 109.9
H17A C17 H17B 108.3
C19 C18 C29 24.8(6)
C19 C18 C17 105.4(4)
C29 C18 C17 109.7(5)
C19 C18 C23 120.6(6)
C29 C18 C23 129.7(7)
C17 C18 C23 118.0(3)
C19 C18 C34 133.6(5)
C29 C18 C34 119.2(6)
C17 C18 C34 119.8(4)
C23 C18 C34 45.8(4)
C19 C18 C33 79.9(5)
C29 C18 C33 103.1(7)
C17 C18 C33 99.5(3)
C23 C18 C33 55.7(4)
C34 C18 C33 101.3(5)
C19 C18 C24 105.4(5)
C29 C18 C24 80.6(6)
C17 C18 C24 99.6(3)
C23 C18 C24 105.1(5)
C34 C18 C24 59.4(4)
C33 C18 C24 158.0(4)
C18 C19 C20 107.1(7)
C18 C19 H19A 110.3
C20 C19 H19A 110.3
C18 C19 H19B 110.3
C20 C19 H19B 110.3
H19A C19 H19B 108.5
C18 C23 H23A 109.5
C18 C23 H23B 109.5
H23A C23 H23B 109.5
C18 C23 H23C 109.5
H23A C23 H23C 109.5
H23B C23 H23C 109.5
C18 C24 H24A 109.5
C18 C24 H24B 109.5
H24A C24 H24B 109.5
C18 C24 H24C 109.5
H24A C24 H24C 109.5
H24B C24 H24C 109.5
O3 C20 C19 128.1(5)
O3 C20 C29 122.4(5)
C19 C20 C29 24.4(6)
O3 C20 C16 124.5(2)
C19 C20 C16 106.5(4)
C29 C20 C16 111.3(5)
O2 C21 N3 126.2(2)
O2 C21 C16 125.4(2)
N3 C21 C16 108.4(2)
N3 C22 H22A 109.5
N3 C22 H22B 109.5
H22A C22 H22B 109.5
N3 C22 H22C 109.5
H22A C22 H22C 109.5
H22B C22 H22C 109.5
C18 C29 C20 104.8(7)
C18 C29 H29A 110.8
C20 C29 H29A 110.8
C18 C29 H29B 110.8
C20 C29 H29B 110.8
H29A C29 H29B 108.9
C18 C33 H33A 109.5
C18 C33 H33B 109.5
H33A C33 H33B 109.5
C18 C33 H33C 109.5
H33A C33 H33C 109.5
H33B C33 H33C 109.5
C18 C34 H34A 109.5
C18 C34 H34B 109.5
H34A C34 H34B 109.5
C18 C34 H34C 109.5
H34A C34 H34C 109.5
H34B C34 H34C 109.5
C8 N1 C7 111.02(19)
C8 N1 C9 123.1(2)
C7 N1 C9 125.7(2)
N3 N2 C1 104.23(17)
N3 N2 H2 127.9
C1 N2 H2 127.9
C21 N3 N2 114.49(19)
C21 N3 C22 125.9(2)
N2 N3 C22 118.3(2)

loop_
_geom_bond_atom_site_label_1
_geom_bond_atom_site_label_2
_geom_bond_distance
C1 N2 1.470(3)
C1 C2 1.502(3)
C1 C8 1.543(3)
C1 C16 1.571(3)
C2 C3 1.379(3)
C2 C7 1.396(3)
C3 C4 1.392(4)
C3 H3 0.93
C4 C5 1.376(4)
C4 H4 0.93
C5 C6 1.384(4)
C5 H5 0.93
C6 C7 1.381(3)
C6 H6 0.93
C7 N1 1.409(3)
C8 O1 1.215(3)
C8 N1 1.363(3)
C9 N1 1.470(3)
C9 C10 1.510(4)
C9 H9A 0.97
C9 H9B 0.97
C10 C11 1.375(4)
C10 C15 1.382(4)
C11 C12 1.385(4)
C11 H11 0.93
C12 C13 1.377(5)
C12 H12 0.93
C13 C14 1.364(5)
C13 H13 0.93
C14 C15 1.380(4)
C14 H14 0.93
C15 H15 0.93
C16 C20 1.528(4)
C16 C17 1.532(3)
C16 C21 1.537(3)
C17 C18 1.501(4)
C17 H17A 0.97
C17 H17B 0.97
C18 C19 1.467(13)
C18 C29 1.484(13)
C18 C23 1.506(4)
C18 C34 1.511(4)
C18 C33 1.591(5)
C18 C24 1.595(4)
C19 C20 1.488(12)
C19 H19A 0.97
C19 H19B 0.97
C23 H23A 0.96
C23 H23B 0.96
C23 H23C 0.96
C24 H24A 0.96
C24 H24B 0.96
C24 H24C 0.96
C20 O3 1.195(3)
C20 C29 1.514(13)
C21 O2 1.223(3)
C21 N3 1.335(3)
C22 N3 1.438(4)
C22 H22A 0.96
C22 H22B 0.96
C22 H22C 0.96
C29 H29A 0.97
C29 H29B 0.97
C33 H33A 0.96
C33 H33B 0.96
C33 H33C 0.96
C34 H34A 0.96
C34 H34B 0.96
C34 H34C 0.96
N2 N3 1.427(3)
N2 H2 0.86
